data_4344361
loop_
_publ_author_name
'Anema, S.G.'
'Nicholson, B.K.'
'MacKay, K.M.'

_publ_section_title
;
 Characterization of open clusters with linked Ge Fe2 or Sn Fe2 triangles:
 Structures of Ge2 Fe6 (C O)23, Sn2 Fe6 (C O)23, and Ge2 Fe7 (C O)26
;
_journal_name_full 'Inorganic Chemistry'
_journal_page_first 3158
_journal_page_last 3164
_journal_volume 28
_journal_year 1989
_chemical_formula_sum 'C26 Fe7 Ge2 O26'
_chemical_name_systematic '((Fe (C O)3)3 (C O)) (Fe (C O)4)4 Ge2'
_space_group_IT_number 61
_symmetry_space_group_name_Hall '-P 2ac 2ab'
_symmetry_space_group_name_H-M 'P b c a'
_cell_angle_alpha 90
_cell_angle_beta 90
_cell_angle_gamma 90
_cell_formula_units_Z 8
_cell_length_a 17.25
_cell_length_b 17.14
_cell_length_c 25.89
_cell_volume 7654.767
_citation_journal_id_ASTM INOCAJ
_cod_data_source_file Anema_INOCAJ_1989_1010.cif
_cod_data_source_block C26Fe7Ge2O26
_cod_database_code 4344361

loop_
_symmetry_equiv_pos_as_xyz
x,y,z
-x+1/2,-y,z+1/2
x+1/2,-y+1/2,-z
-x,y+1/2,-z+1/2
-x,-y,-z
x-1/2,y,-z-1/2
-x-1/2,y-1/2,z
x,-y-1/2,z-1/2

loop_
_atom_site_label
_atom_site_type_symbol
_atom_site_fract_x
_atom_site_fract_y
_atom_site_fract_z
_atom_site_occupancy
_atom_site_U_iso_or_equiv
O1 O-2 0.698 0.385 0.794 1 0.0
O10 O-2 0.929 0.346 0.737 1 0.0
C10 C+2 0.878 0.309 0.749 1 0.0
Fe5 Fe 0.7918 0.2734 0.8576 1 0.0
Ge1 Ge 0.8629 0.1391 0.7254 1 0.0
O25 O-2 0.059 0.092 0.919 1 0.0
O20 O-2 0.704 0.026 0.95 1 0.0
Fe7 Fe 0.9691 0.212 0.9683 1 0.0
O23 O-2 0.872 0.351 0.998 1 0.0
Fe2 Fe 0.8234 0.0411 0.6649 1 0.0
O9 O-2 0.714 0.153 0.62 1 0.0
O3 O-2 0.061 0.261 0.687 1 0.0
C11 C+2 0.705 0.185 0.758 1 0.0
Fe3 Fe 0.791 0.2506 0.7564 1 0.0
C13 C+2 0.959 0.203 0.812 1 0.0
C2 C+2 0.013 0.068 0.695 1 0.0
C5 C+2 0.9 0.202 0.627 1 0.0
O18 O-2 0.719 0.373 0.932 1 0.0
O8 O-2 0.843 -0.034 0.566 1 0.0
O16 O-2 0.926 0.379 0.862 1 0.0
C25 C+2 0.019 0.139 0.939 1 0.0
C3 C+2 0.02 0.21 0.674 1 0.0
O26 O-2 0.034 0.19 0.071 1 0.0
Fe1 Fe 0.9564 0.134 0.6583 1 0.0
C18 C+2 0.751 0.331 0.903 1 0.0
C26 C+2 0.011 0.199 0.031 1 0.0
C8 C+2 0.833 -0.007 0.605 1 0.0
Ge2 Ge 0.8701 0.1835 0.9068 1 0.0
C14 C+2 0.788 0.085 0.826 1 0.0
Fe6 Fe 0.8393 0.1125 0.9841 1 0.0
Fe4 Fe 0.8745 0.1481 0.8171 1 0.0
O13 O-2 0.02 0.234 0.81 1 0.0
O7 O-2 0.691 -0.026 0.713 1 0.0
O22 O-2 0.867 0.072 0.092 1 0.0
O6 O-2 0.92 -0.079 0.714 1 0.0
C23 C+2 0.906 0.3 0.988 1 0.0
O14 O-2 0.741 0.038 0.83 1 0.0
C4 C+2 0.998 0.096 0.599 1 0.0
C12 C+2 0.752 0.292 0.7 1 0.0
O19 O-2 0.94 -0.018 0.949 1 0.0
C15 C+2 0.93 0.065 0.821 1 0.0
C20 C+2 0.759 0.057 0.966 1 0.0
C21 C+2 0.776 0.192 0.002 1 0.0
O12 O-2 0.727 0.323 0.665 1 0.0
C24 C+2 0.032 0.273 0.941 1 0.0
C17 C+2 0.715 0.208 0.876 1 0.0
C19 C+2 0.898 0.035 0.961 1 0.0
O17 O-2 0.665 0.169 0.885 1 0.0
O5 O-2 0.862 0.246 0.604 1 0.0
O4 O-2 0.017 0.068 0.561 1 0.0
O24 O-2 0.077 0.318 0.918 1 0.0
O11 O-2 0.657 0.146 0.751 1 0.0
C9 C+2 0.765 0.113 0.639 1 0.0
O2 O-2 0.049 0.027 0.72 1 0.0
C16 C+2 0.881 0.33 0.856 1 0.0
O15 O-2 0.969 0.011 0.827 1 0.0
C6 C+2 0.881 -0.03 0.7 1 0.0
C7 C+2 0.75 0.006 0.693 1 0.0
C22 C+2 0.862 0.091 0.053 1 0.0
O21 O-2 0.732 0.242 0.01 1 0.0
C1 C+2 0.743 0.327 0.801 1 0.0
